data_7107333
loop_
_publ_author_name
'Laura C. Forfar'
'Timothy J. Clark'
'Michael Green'
'Stephen M. Mansell'
'Christopher A. Russell'
'Rajashekharayya A. Sanguramath'
'John M. Slattery'

_publ_section_title
;
 White phosphorus as a ligand for the coinage metals
;
_journal_name_full Chem.Commun.
_journal_page_first 1970
_journal_paper_doi 10.1039/c2cc15291f
_journal_volume 48
_journal_year 2012
_chemical_formula_sum 'Au Cl4 Ga P8'
_chemical_formula_weight 656.25
_chemical_name_systematic
;
?
;
_space_group_IT_number 62
_symmetry_cell_setting orthorhombic
_symmetry_space_group_name_Hall '-P 2ac 2n'
_symmetry_space_group_name_H-M 'P n m a'
_atom_sites_solution_primary direct
_atom_sites_solution_secondary difmap
_audit_creation_method SHELXL-97
_cell_angle_alpha 90.00
_cell_angle_beta 90.00
_cell_angle_gamma 90.00
_cell_formula_units_Z 4
_cell_length_a 16.6593(12)
_cell_length_b 14.3369(10)
_cell_length_c 6.0051(4)
_cell_measurement_reflns_used 9964
_cell_measurement_temperature 100(2)
_cell_measurement_theta_max 28.3265
_cell_measurement_theta_min 2.8265
_cell_volume 1434.27(17)
_computing_cell_refinement 'APEX-II and SAINT (Bruker, 2001)'
_computing_data_collection 'APEX-II (Bruker, 2004)'
_computing_data_reduction 'SAINT v7.51A (BRUKER)'
_computing_molecular_graphics SHELXTL
_computing_publication_material SHELXTL
_computing_structure_refinement 'SHELXL-97 (Sheldrick, 1997)'
_computing_structure_solution 'SHELXS-97 (Sheldrick, 1990)'
_diffrn_ambient_temperature 100(2)
_diffrn_detector_area_resol_mean '4096x4096pixels / 62x62mm'
_diffrn_measured_fraction_theta_full 1.000
_diffrn_measured_fraction_theta_max 1.000
_diffrn_measurement_device_type 'Bruker Kappa-APEX-II area-detector'
_diffrn_measurement_method '\f and \w scans'
_diffrn_radiation_monochromator graphite
_diffrn_radiation_source 'fine-focus sealed tube'
_diffrn_radiation_type MoK\a
_diffrn_radiation_wavelength 0.71073
_diffrn_reflns_av_R_equivalents 0.0320
_diffrn_reflns_av_sigmaI/netI 0.0147
_diffrn_reflns_limit_h_max 21
_diffrn_reflns_limit_h_min -21
_diffrn_reflns_limit_k_max 18
_diffrn_reflns_limit_k_min -18
_diffrn_reflns_limit_l_max 7
_diffrn_reflns_limit_l_min -7
_diffrn_reflns_number 20315
_diffrn_reflns_theta_full 27.48
_diffrn_reflns_theta_max 27.48
_diffrn_reflns_theta_min 2.45
_exptl_absorpt_coefficient_mu 13.691
_exptl_absorpt_correction_T_max 0.7457
_exptl_absorpt_correction_T_min 0.3868
_exptl_absorpt_correction_type multi-scan
_exptl_absorpt_process_details 'SADABS-2008/1 - Bruker AXS'
_exptl_crystal_colour Orange
_exptl_crystal_density_diffrn 3.039
_exptl_crystal_density_method 'not measured'
_exptl_crystal_description Rod
_exptl_crystal_F_000 1192
_exptl_crystal_size_max 0.29
_exptl_crystal_size_mid 0.07
_exptl_crystal_size_min 0.07
_refine_diff_density_max 2.446
_refine_diff_density_min -0.688
_refine_diff_density_rms 0.125
_refine_ls_extinction_method none
_refine_ls_goodness_of_fit_ref 1.171
_refine_ls_matrix_type full
_refine_ls_number_parameters 70
_refine_ls_number_reflns 1706
_refine_ls_number_restraints 0
_refine_ls_restrained_S_all 1.171
_refine_ls_R_factor_all 0.0201
_refine_ls_R_factor_gt 0.0175
_refine_ls_shift/su_max 0.001
_refine_ls_shift/su_mean 0.000
_refine_ls_structure_factor_coef Fsqd
_refine_ls_weighting_details 'calc w=1/[\s^2^(Fo^2^)+(0.0230P)^2^+2.0095P] where P=(Fo^2^+2Fc^2^)/3'
_refine_ls_weighting_scheme calc
_refine_ls_wR_factor_gt 0.0485
_refine_ls_wR_factor_ref 0.0499
_reflns_number_gt 1545
_reflns_number_total 1706
_reflns_threshold_expression >2sigma(I)
_cod_data_source_file c2cc15291f.txt
_cod_data_source_block 3
_cod_original_sg_symbol_H-M Pnma
_cod_database_code 7107333

loop_
_symmetry_equiv_pos_as_xyz
'x, y, z'
'-x+1/2, -y, z+1/2'
'-x, y+1/2, -z'
'x+1/2, -y+1/2, -z+1/2'
'-x, -y, -z'
'x-1/2, y, -z-1/2'
'x, -y-1/2, z'
'-x-1/2, y-1/2, z-1/2'

loop_
_atom_site_label
_atom_site_type_symbol
_atom_site_fract_x
_atom_site_fract_y
_atom_site_fract_z
_atom_site_U_iso_or_equiv
_atom_site_adp_type
_atom_site_occupancy
_atom_site_symmetry_multiplicity
_atom_site_calc_flag
_atom_site_refinement_flags
Au1 Au 0.874239(9) 0.7500 0.22675(3) 0.01561(7) Uani 1 2 d S
P1 P 0.86307(5) 0.60178(6) 0.42429(13) 0.01737(16) Uani 1 1 d .
P2 P 0.88729(5) 0.60171(6) 0.02873(13) 0.01852(17) Uani 1 1 d .
P3 P 0.94174(5) 0.50268(6) 0.25794(14) 0.02046(19) Uani 1 1 d .
P4 P 0.81144(5) 0.49981(6) 0.19807(14) 0.01972(17) Uani 1 1 d .
Ga1 Ga 0.12538(2) 0.7500 0.48535(8) 0.01324(11) Uani 1 2 d S
Cl1 Cl 0.12743(4) 0.62664(6) 0.27263(12) 0.02166(19) Uani 1 1 d .
Cl2 Cl 0.01640(6) 0.7500 0.68513(18) 0.0207(2) Uani 1 2 d S
Cl3 Cl 0.22964(6) 0.7500 0.70430(18) 0.0221(2) Uani 1 2 d S

loop_
_atom_site_aniso_label
_atom_site_aniso_U_11
_atom_site_aniso_U_22
_atom_site_aniso_U_33
_atom_site_aniso_U_23
_atom_site_aniso_U_13
_atom_site_aniso_U_12
Au1 0.01751(11) 0.01109(10) 0.01824(10) 0.000 0.00056(6) 0.000
P1 0.0250(4) 0.0137(4) 0.0134(4) -0.0006(3) 0.0014(3) -0.0018(3)
P2 0.0277(4) 0.0143(4) 0.0135(4) 0.0000(3) 0.0025(3) 0.0023(3)
P3 0.0170(4) 0.0176(5) 0.0268(4) 0.0022(3) -0.0004(3) 0.0042(3)
P4 0.0175(4) 0.0167(4) 0.0249(4) -0.0012(3) -0.0037(3) -0.0041(3)
Ga1 0.0127(2) 0.0109(2) 0.0162(2) 0.000 0.00133(16) 0.000
Cl1 0.0294(5) 0.0144(4) 0.0211(4) -0.0048(3) 0.0033(3) -0.0003(3)
Cl2 0.0150(5) 0.0193(5) 0.0278(5) 0.000 0.0065(4) 0.000
Cl3 0.0160(5) 0.0221(6) 0.0280(5) 0.000 -0.0048(4) 0.000

loop_
_atom_type_symbol
_atom_type_description
_atom_type_scat_dispersion_real
_atom_type_scat_dispersion_imag
_atom_type_scat_source
P P 0.1023 0.0942 'International Tables Vol C Tables 4.2.6.8 and 6.1.1.4'
Cl Cl 0.1484 0.1585 'International Tables Vol C Tables 4.2.6.8 and 6.1.1.4'
Ga Ga 0.2307 1.6083 'International Tables Vol C Tables 4.2.6.8 and 6.1.1.4'
Au Au -2.0133 8.8022 'International Tables Vol C Tables 4.2.6.8 and 6.1.1.4'

loop_
_geom_angle_atom_site_label_1
_geom_angle_atom_site_label_2
_geom_angle_atom_site_label_3
_geom_angle
_geom_angle_site_symmetry_1
_geom_angle_site_symmetry_3
P1 Au1 P1 121.06(4) 7_575 .
P1 Au1 P2 179.27(3) 7_575 .
P1 Au1 P2 59.08(3) . .
P1 Au1 P2 59.08(3) 7_575 7_575
P1 Au1 P2 179.27(3) . 7_575
P2 Au1 P2 120.76(4) . 7_575
P4 P1 P3 60.80(4) . .
P4 P1 P2 56.61(3) . .
P3 P1 P2 56.37(3) . .
P4 P1 Au1 108.18(4) . .
P3 P1 Au1 107.42(4) . .
P2 P1 Au1 60.56(3) . .
P3 P2 P4 60.65(4) . .
P3 P2 P1 56.38(3) . .
P4 P2 P1 56.23(3) . .
P3 P2 Au1 107.26(4) . .
P4 P2 Au1 107.69(4) . .
P1 P2 Au1 60.36(3) . .
P2 P3 P1 67.25(4) . .
P2 P3 P4 59.84(4) . .
P1 P3 P4 59.54(4) . .
P1 P4 P2 67.16(4) . .
P1 P4 P3 59.66(4) . .
P2 P4 P3 59.51(4) . .
Cl2 Ga1 Cl3 109.42(5) . .
Cl2 Ga1 Cl1 109.62(3) . .
Cl3 Ga1 Cl1 109.93(3) . .
Cl2 Ga1 Cl1 109.62(3) . 7_575
Cl3 Ga1 Cl1 109.93(3) . 7_575
Cl1 Ga1 Cl1 108.30(5) . 7_575

loop_
_geom_bond_atom_site_label_1
_geom_bond_atom_site_label_2
_geom_bond_distance
_geom_bond_site_symmetry_2
Au1 P1 2.4408(8) 7_575
Au1 P1 2.4408(8) .
Au1 P2 2.4457(8) .
Au1 P2 2.4457(8) 7_575
P1 P4 2.1731(11) .
P1 P3 2.1757(12) .
P1 P2 2.4094(12) .
P2 P3 2.1755(12) .
P2 P4 2.1829(11) .
P3 P4 2.2007(14) .
Ga1 Cl2 2.1761(11) .
Ga1 Cl3 2.1784(11) .
Ga1 Cl1 2.1820(9) .
Ga1 Cl1 2.1820(9) 7_575

loop_
_geom_torsion_atom_site_label_1
_geom_torsion_atom_site_label_2
_geom_torsion_atom_site_label_3
_geom_torsion_atom_site_label_4
_geom_torsion
_geom_torsion_site_symmetry_1
P1 Au1 P1 P4 149.10(3) 7_575
P2 Au1 P1 P4 -31.74(4) .
P2 Au1 P1 P4 -109.4(19) 7_575
P1 Au1 P1 P3 -146.69(3) 7_575
P2 Au1 P1 P3 32.47(4) .
P2 Au1 P1 P3 -45.2(19) 7_575
P1 Au1 P1 P2 -179.16(3) 7_575
P2 Au1 P1 P2 -77.6(19) 7_575
P4 P1 P2 P3 -74.73(5) .
Au1 P1 P2 P3 142.03(4) .
P3 P1 P2 P4 74.73(5) .
Au1 P1 P2 P4 -143.24(4) .
P4 P1 P2 Au1 143.24(4) .
P3 P1 P2 Au1 -142.03(4) .
P1 Au1 P2 P3 69.5(19) 7_575
P1 Au1 P2 P3 -32.44(4) .
P2 Au1 P2 P3 146.73(3) 7_575
P1 Au1 P2 P4 133.4(19) 7_575
P1 Au1 P2 P4 31.48(4) .
P2 Au1 P2 P4 -149.35(3) 7_575
P1 Au1 P2 P1 102.0(19) 7_575
P2 Au1 P2 P1 179.17(3) 7_575
P4 P2 P3 P1 -66.92(4) .
Au1 P2 P3 P1 34.05(4) .
P1 P2 P3 P4 66.92(4) .
Au1 P2 P3 P4 100.97(4) .
P4 P1 P3 P2 67.33(4) .
Au1 P1 P3 P2 -34.16(4) .
P2 P1 P3 P4 -67.33(4) .
Au1 P1 P3 P4 -101.49(4) .
P3 P1 P4 P2 -66.95(4) .
Au1 P1 P4 P2 33.27(4) .
P2 P1 P4 P3 66.95(4) .
Au1 P1 P4 P3 100.23(4) .
P3 P2 P4 P1 67.16(4) .
Au1 P2 P4 P1 -33.09(4) .
P1 P2 P4 P3 -67.16(4) .
Au1 P2 P4 P3 -100.26(4) .
P2 P3 P4 P1 -79.79(4) .
P1 P3 P4 P2 79.79(4) .
